data_4504538
loop_
_publ_author_name
'Sarkar, Madhushree'
'Biradha, Kumar'

_publ_section_title
;
 Amide-to-Amide Hydrogen Bonds in the Presence of a Pyridine
 Functionality:&#x2009; Crystal Structures of
 Bis(pyridinecarboxamido)alkanes
;
_journal_issue 1
_journal_name_full 'Crystal Growth &amp; Design'
_journal_page_first 202
_journal_paper_doi 10.1021/cg050292l
_journal_volume 6
_journal_year 2006
_chemical_formula_sum 'C14 H14 N4 O2'
_chemical_formula_weight 270.29
_chemical_name_systematic
; 
 ? 
;
_space_group_IT_number 14
_symmetry_cell_setting monoclinic
_symmetry_space_group_name_Hall '-P 2yn'
_symmetry_space_group_name_H-M 'P 1 21/n 1'
_atom_sites_solution_hydrogens geom
_atom_sites_solution_primary direct
_atom_sites_solution_secondary difmap
_audit_creation_method SHELXL-97
_cell_angle_alpha 90.00
_cell_angle_beta 100.73(3)
_cell_angle_gamma 90.00
_cell_formula_units_Z 2
_cell_length_a 4.2660(9)
_cell_length_b 15.070(3)
_cell_length_c 10.262(2)
_cell_measurement_reflns_used 25
_cell_measurement_temperature 293(2)
_cell_measurement_theta_max 13
_cell_measurement_theta_min 9
_cell_volume 648.2(2)
_computing_cell_refinement CAD4
_computing_data_collection CAD4
_computing_data_reduction CAD4
_computing_structure_refinement 'SHELXL-97 (Sheldrick, 1997)'
_computing_structure_solution 'SHELXS-97 (Sheldrick, 1990)'
_diffrn_ambient_temperature 293(2)
_diffrn_measured_fraction_theta_full 0.999
_diffrn_measured_fraction_theta_max 0.999
_diffrn_measurement_device_type CAd4-MACH3
_diffrn_measurement_method \w-scans
_diffrn_radiation_monochromator graphite
_diffrn_radiation_source 'fine-focus sealed tube'
_diffrn_radiation_type MoK\a
_diffrn_radiation_wavelength 0.71073
_diffrn_reflns_av_R_equivalents 0.0181
_diffrn_reflns_av_sigmaI/netI 0.0468
_diffrn_reflns_limit_h_max 0
_diffrn_reflns_limit_h_min -5
_diffrn_reflns_limit_k_max 17
_diffrn_reflns_limit_k_min 0
_diffrn_reflns_limit_l_max 12
_diffrn_reflns_limit_l_min -11
_diffrn_reflns_number 1286
_diffrn_reflns_theta_full 24.98
_diffrn_reflns_theta_max 24.98
_diffrn_reflns_theta_min 2.43
_diffrn_standards_decay_% 0
_diffrn_standards_interval_time 60
_diffrn_standards_number 3
_exptl_absorpt_coefficient_mu 0.097
_exptl_absorpt_correction_type none
_exptl_crystal_colour white
_exptl_crystal_density_diffrn 1.385
_exptl_crystal_density_meas ?
_exptl_crystal_density_method 'not measured'
_exptl_crystal_description Needle
_exptl_crystal_F_000 284
_exptl_crystal_size_max 0.15
_exptl_crystal_size_mid 0.10
_exptl_crystal_size_min 0.10
_refine_diff_density_max 0.204
_refine_diff_density_min -0.187
_refine_diff_density_rms 0.049
_refine_ls_extinction_coef 0.011(3)
_refine_ls_extinction_expression Fc^*^=kFc[1+0.001xFc^2^\l^3^/sin(2\q)]^-1/4^
_refine_ls_extinction_method SHELXL
_refine_ls_goodness_of_fit_ref 1.172
_refine_ls_hydrogen_treatment constr
_refine_ls_matrix_type full
_refine_ls_number_parameters 95
_refine_ls_number_reflns 1129
_refine_ls_number_restraints 0
_refine_ls_restrained_S_all 1.172
_refine_ls_R_factor_all 0.0828
_refine_ls_R_factor_gt 0.0423
_refine_ls_shift/su_max 0.004
_refine_ls_shift/su_mean 0.001
_refine_ls_structure_factor_coef Fsqd
_refine_ls_weighting_details 'calc w=1/[\s^2^(Fo^2^)+(0.0193P)^2^+0.2793P] where P=(Fo^2^+2Fc^2^)/3'
_refine_ls_weighting_scheme calc
_refine_ls_wR_factor_gt 0.0878
_refine_ls_wR_factor_ref 0.1169
_reflns_number_gt 776
_reflns_number_total 1129
_reflns_threshold_expression >2sigma(I)
_cod_data_source_file cg050292lsi20050627_124720.cif
_cod_data_source_block 2a
_cod_depositor_comments
;
The following automatic conversions were performed:

'_symmetry_cell_setting' value 'Monoclinic' changed to 'monoclinic'
according to /home/saulius/struct/CIF-dictionaries/cif_core.dic
dictionary named 'cif_core.dic' version 2.4.1 from 2010-06-29.

Automatic conversion script
Id: cif_fix_values 1715 2011-07-08 13:25:40Z adriana 

The following automatic conversions were performed:

'_exptl_crystal_density_meas' value 'not measured' was changed to '?'
- the value is perceived as not measured.

Automatic conversion script
Id: cif_fix_values 3008 2015-01-20 13:52:24Z robertas 
;
_cod_original_sg_symbol_H-M P2(1)/n
_cod_database_code 4504538

loop_
_symmetry_equiv_pos_as_xyz
'x, y, z'
'-x+1/2, y+1/2, -z+1/2'
'-x, -y, -z'
'x-1/2, -y-1/2, z-1/2'

loop_
_atom_site_label
_atom_site_type_symbol
_atom_site_fract_x
_atom_site_fract_y
_atom_site_fract_z
_atom_site_U_iso_or_equiv
_atom_site_adp_type
_atom_site_occupancy
_atom_site_symmetry_multiplicity
_atom_site_calc_flag
_atom_site_refinement_flags
O1 O 0.1163(5) 0.97740(11) 0.22611(16) 0.0559(6) Uani 1 1 d .
N1 N 0.4879(6) 1.24640(15) 0.0135(2) 0.0556(7) Uani 1 1 d .
N2 N 0.0247(5) 1.08388(13) 0.36794(18) 0.0387(5) Uani 1 1 d .
H2N H 0.026(6) 1.1420(18) 0.388(2) 0.050 Uiso 1 1 d .
C1 C 0.4215(7) 1.16320(18) -0.0237(2) 0.0541(8) Uani 1 1 d .
H1 H 0.4531 1.1458 -0.1072 0.065 Uiso 1 1 calc R
C2 C 0.3083(7) 1.10097(16) 0.0545(2) 0.0472(7) Uani 1 1 d .
H2 H 0.2670 1.0433 0.0237 0.057 Uiso 1 1 calc R
C3 C 0.2564(5) 1.12467(15) 0.1789(2) 0.0354(5) Uani 1 1 d .
C4 C 0.3293(7) 1.21063(16) 0.2197(2) 0.0468(7) Uani 1 1 d .
H4 H 0.3031 1.2294 0.3034 0.056 Uiso 1 1 calc R
C5 C 0.4419(7) 1.26849(17) 0.1346(3) 0.0560(8) Uani 1 1 d .
H5 H 0.4884 1.3263 0.1634 0.067 Uiso 1 1 calc R
C6 C 0.1271(6) 1.05542(15) 0.2596(2) 0.0369(6) Uani 1 1 d .
C7 C -0.1218(6) 1.02303(16) 0.4486(2) 0.0399(6) Uani 1 1 d .
H7A H -0.2437 0.9789 0.3916 0.048 Uiso 1 1 calc .
H7B H -0.2686 1.0556 0.4925 0.048 Uiso 1 1 calc .

loop_
_atom_site_aniso_label
_atom_site_aniso_U_11
_atom_site_aniso_U_22
_atom_site_aniso_U_33
_atom_site_aniso_U_23
_atom_site_aniso_U_13
_atom_site_aniso_U_12
O1 0.0879(15) 0.0375(10) 0.0476(11) -0.0059(8) 0.0268(10) -0.0096(10)
N1 0.0783(17) 0.0505(14) 0.0429(12) 0.0064(10) 0.0237(12) -0.0058(12)
N2 0.0495(12) 0.0350(10) 0.0351(11) 0.0035(9) 0.0171(9) 0.0012(10)
C1 0.081(2) 0.0527(17) 0.0337(14) -0.0014(12) 0.0233(14) -0.0071(15)
C2 0.0657(18) 0.0423(14) 0.0362(13) -0.0028(11) 0.0165(13) -0.0045(13)
C3 0.0397(13) 0.0377(12) 0.0295(11) 0.0014(10) 0.0085(10) 0.0025(11)
C4 0.0689(18) 0.0427(14) 0.0324(13) -0.0017(11) 0.0189(12) -0.0031(13)
C5 0.083(2) 0.0419(15) 0.0482(16) 0.0003(12) 0.0240(15) -0.0088(14)
C6 0.0408(14) 0.0386(13) 0.0316(11) 0.0014(10) 0.0079(10) -0.0024(11)
C7 0.0414(14) 0.0447(14) 0.0367(12) 0.0038(11) 0.0153(11) -0.0019(11)

loop_
_atom_type_symbol
_atom_type_description
_atom_type_scat_dispersion_real
_atom_type_scat_dispersion_imag
_atom_type_scat_source
C C 0.0033 0.0016 'International Tables Vol C Tables 4.2.6.8 and 6.1.1.4'
H H 0.0000 0.0000 'International Tables Vol C Tables 4.2.6.8 and 6.1.1.4'
N N 0.0061 0.0033 'International Tables Vol C Tables 4.2.6.8 and 6.1.1.4'
O O 0.0106 0.0060 'International Tables Vol C Tables 4.2.6.8 and 6.1.1.4'

loop_
_geom_angle_atom_site_label_1
_geom_angle_atom_site_label_2
_geom_angle_atom_site_label_3
_geom_angle
_geom_angle_site_symmetry_3
C1 N1 C5 116.3(2) .
C6 N2 C7 120.8(2) .
N1 C1 C2 123.7(2) .
C1 C2 C3 119.7(2) .
C4 C3 C2 117.2(2) .
C4 C3 C6 124.8(2) .
C2 C3 C6 118.0(2) .
C3 C4 C5 119.1(2) .
N1 C5 C4 124.0(2) .
O1 C6 N2 122.7(2) .
O1 C6 C3 120.8(2) .
N2 C6 C3 116.5(2) .
N2 C7 C7 112.1(3) 3_576

loop_
_geom_bond_atom_site_label_1
_geom_bond_atom_site_label_2
_geom_bond_distance
_geom_bond_site_symmetry_2
O1 C6 1.223(3) .
N1 C1 1.326(3) .
N1 C5 1.336(3) .
N2 C6 1.339(3) .
N2 C7 1.452(3) .
C1 C2 1.379(3) .
C2 C3 1.383(3) .
C3 C4 1.379(3) .
C3 C6 1.500(3) .
C4 C5 1.382(3) .
C7 C7 1.506(5) 3_576
